data_7251778
loop_
_publ_author_name
'Watanabe, Makoto'
'Miyashita, Masato'
'Fukuda, Takashi'
'Oku, Shinya'

_publ_section_title
;
 Synthesis of 2,7-dioctylbiphenylenodithiophenes for use as organic
 semiconducting materials in solution-processed organic thin-film
 transistors
;
_journal_issue 14
_journal_name_full CrystEngComm
_journal_page_first 2234
_journal_page_last 2242
_journal_paper_doi 10.1039/D5CE01050K
_journal_volume 28
_journal_year 2026
_chemical_formula_moiety 'C32 H40 S2'
_chemical_formula_sum 'C32 H40 S2'
_chemical_formula_weight 488.76
_chemical_melting_point 381
_chemical_name_systematic 2,7-dioctylbiphenyleno[1,2-b:5,6-b']dithiophene
_space_group_crystal_system triclinic
_space_group_IT_number 2
_space_group_name_Hall '-P 1'
_space_group_name_H-M_alt 'P -1'
_atom_sites_solution_hydrogens difmap
_atom_sites_solution_primary dual
_audit_creation_date 2023-04-14
_audit_creation_method
;
Olex2 1.5-ac5-024
(compiled 2022.04.12 svn.rca3783a0 for Rigaku Oxford Diffraction, GUI svn.r6498)
;
_audit_update_record
;
2025-07-31 deposited with the CCDC.	2026-03-02 downloaded from the CCDC.
;
_cell_angle_alpha 116.814(2)
_cell_angle_beta 95.590(2)
_cell_angle_gamma 92.275(2)
_cell_formula_units_Z 1
_cell_length_a 5.72410(10)
_cell_length_b 11.0388(2)
_cell_length_c 11.8971(3)
_cell_measurement_reflns_used 6070
_cell_measurement_temperature 100
_cell_measurement_theta_max 72.2280
_cell_measurement_theta_min 4.2070
_cell_volume 664.76(3)
_computing_cell_refinement 'CrysAlisPro 1.171.42.70a (Rigaku OD, 2022)'
_computing_data_collection 'CrysAlisPro 1.171.42.70a (Rigaku OD, 2022)'
_computing_data_reduction 'CrysAlisPro 1.171.42.70a (Rigaku OD, 2022)'
_computing_molecular_graphics 'Olex2 1.5-ac5-024 (Dolomanov et al., 2009)'
_computing_publication_material 'Olex2 1.5-ac5-024 (Dolomanov et al., 2009)'
_computing_structure_refinement 'SHELXL 2018/3 (Sheldrick, 2015)'
_computing_structure_solution 'SHELXT 2018/2 (Sheldrick, 2018)'
_diffrn_ambient_temperature 100
_diffrn_detector 'Hybrid Pixel Array Detector'
_diffrn_detector_area_resol_mean 10.0000
_diffrn_detector_type HyPix
_diffrn_measured_fraction_theta_full 0.993
_diffrn_measured_fraction_theta_max 0.993
_diffrn_measurement_details
;
List of Runs (angles in degrees, time in seconds):

  # Type    Start    End  Width  t~exp~   \w     \q     \k     \f   Frames
#--------------------------------------------------------------------------
  1  \w     20.00  83.00   0.50    0.05    --    0.00  77.00-180.00  126
  2  \w    -45.00  10.00   0.50    0.05    --    0.00  77.00-180.00  110
  3  \w   -102.00 -74.00   0.50    0.05    --    0.00   0.00-120.00   56
  4  \w    -99.00 -74.00   0.50    0.05    --    0.00   0.00-180.00   50
  5  \w   -102.00 -77.00   0.50    0.05    --    0.00   0.00-150.00   50
  6  \w   -102.00 -77.00   0.50    0.05    --    0.00   0.00 -90.00   50
  7  \w   -100.00 -75.00   0.50    0.05    --    0.00   0.00 -60.00   50
  8  \w    -99.00 -74.00   0.50    0.05    --    0.00   0.00  60.00   50
  9  \w    -75.00 -23.00   0.50    0.05    --    0.00 139.00  -8.00  104
 10  \w    -46.00 -20.00   0.50    0.05    --   18.00 128.00 -83.83   52
 11  \w    -61.00 -34.00   0.50    0.05    --    0.00 130.00 177.00   54
 12  \w   -148.00-117.00   0.50    0.05    -- -106.00   0.00 -60.00   62
 13  \w    -52.00 -27.00   0.50    0.05    -- -106.00  63.00-150.00   50
 14  \w    -14.00  22.00   0.50    0.05    --  -57.73  15.00 -60.00   72
 15  \w    -11.00  15.00   0.50    0.05    --  -57.73  15.00 -30.00   52
 16  \w     13.00  39.00   0.50    0.05    --   62.00  84.00  -2.85   52
 17  \w     93.00 134.00   0.50    0.05    --   57.73 139.00  -8.00   82
 18  \w    100.00 131.00   0.50    0.05    --  115.46 139.00  -8.00   62
 19  \w     63.00  88.00   0.50    0.05    --  115.46 178.00 120.00   50
 20  \w    107.00 132.00   0.50    0.05    --  115.46 178.00 120.00   50
 21  \w    120.00 145.00   0.50    0.05    --  115.46 130.00 177.00   50
 22  \w      5.00  31.00   0.50    0.05    --   62.00  95.00 118.56   52
 23  \w     14.00  40.00   0.50    0.05    --   66.00  92.00  82.53   52
 24  \w      0.00  25.00   0.50    0.05    --   57.73  98.00  60.81   50
 25  \w      3.00  35.00   0.50    0.05    --   57.73  91.00 134.23   64
 26  \w      6.00  31.00   0.50    0.05    --   62.00  93.00  36.17   50
 27  \w      5.00  30.00   0.50    0.05    --   62.00  94.00 -71.96   50
 28  \w     14.00  39.00   0.50    0.05    --   70.00  92.00-131.79   50
 29  \w      4.00  29.00   0.50    0.05    --   57.73  89.00-105.99   50
 30  \w     13.00  41.00   0.50    0.05    --   66.00  87.00 -46.08   56
 31  \w     16.00  42.00   0.50    0.05    --   66.00  89.00 172.57   52
 32  \w     83.00 173.00   0.50    0.05    --  115.46  77.00  90.00  180
 33  \w    153.00 178.00   0.50    0.05    --  115.46  77.00 150.00   50
 34  \w    148.00 173.00   0.50    0.05    --  115.46  77.00 120.00   50
 35  \w     81.00 147.00   0.50    0.05    --  115.46  77.00 150.00  132
 36  \w     69.00  95.00   0.50    0.05    --  115.46  77.00 120.00   52
 37  \w    112.00 137.00   0.50    0.05    --  115.46  77.00 120.00   50
 38  \w     69.00 144.00   0.50    0.05    --  115.46  77.00  60.00  150
 39  \w     27.00  88.00   0.50    0.05    --   74.00  75.00  42.92  122
 40  \w     94.00 120.00   0.50    0.05    --   74.00  75.00  42.92   52
 41  \w     68.00 164.00   0.50    0.05    --  115.46  77.00 -30.00  192
 42  \w     29.00  55.00   0.50    0.05    --   74.00  74.00 -60.51   52
 43  \w     79.00 164.00   0.50    0.05    --  115.46  63.00-150.00  170
 44  \w    120.00 155.00   0.50    0.05    --   74.00  74.00 -60.51   70
 45  \w    107.00 139.00   0.50    0.05    --   57.73   0.00-120.00   64
 46  \w    109.00 139.00   0.50    0.05    --   57.73   0.00-180.00   60
 47  \w    110.00 139.00   0.50    0.05    --   57.73   0.00-150.00   58
 48  \w    108.00 137.00   0.50    0.05    --   57.73   0.00 -90.00   58
 49  \w    108.00 140.00   0.50    0.05    --   57.73   0.00 -60.00   64
 50  \w    109.00 135.00   0.50    0.05    --   57.73   0.00 -30.00   52
 51  \w    110.00 177.00   0.50    0.05    --  115.46   0.00 -90.00  134
 52  \w     77.00 108.00   0.50    0.05    --  115.46  63.00 -90.00   62
 53  \w     78.00 153.00   0.50    0.05    --  115.46  63.00 -60.00  150
 54  \w     69.00 156.00   0.50    0.05    --  115.46  37.00  60.00  174
 55  \w    111.00 140.00   0.50    0.05    --   57.73   0.00 150.00   58
 56  \w     31.00  76.00   0.50    0.05    --  115.46 -63.00 150.00   90
 57  \w     43.00  74.00   0.50    0.05    --  115.46 -63.00 120.00   62
 58  \w     31.00  58.00   0.50    0.05    --  115.46 -50.00  60.00   54
 59  \w    -36.00  17.00   0.50    0.05    --   57.73 -15.00 150.00  106
 60  \w    -39.00  14.00   0.50    0.05    --   57.73 -15.00 -90.00  106
 61  \w     18.00  73.00   0.50    0.05    --  115.46 -91.00 -90.00  110
 62  \w     84.00 110.00   0.50    0.05    --  115.46-139.00 -68.00   52
 63  \w     72.00  97.00   0.50    0.05    --   57.73-139.00 -68.00   50
 64  \w     41.00 105.00   0.50    0.05    --  115.46-111.00  90.00  128
 65  \w     66.00  92.00   0.50    0.05    --  115.46-130.00 105.00   52
 66  \w     35.00  66.00   0.50    0.05    --  115.46-111.00 150.00   62
 67  \w     77.00 107.00   0.50    0.05    --  115.46-111.00 150.00   60
 68  \w     54.00 113.00   0.50    0.05    --   57.73-130.00 105.00  118
 69  \w     30.00  65.00   0.50    0.05    --  115.46 -91.00 -60.00   70
 70  \w     79.00 106.00   0.50    0.05    --  115.46 -91.00 -60.00   54
 71  \w     79.00 104.00   0.50    0.05    --  115.46 -91.00 -90.00   50
 72  \w    -96.00 -65.00   0.50    0.05    --  -57.73 139.00  -8.00   62
 73  \w    -77.00 -47.00   0.50    0.05    -- -106.00 111.00 -60.00   60
 74  \w    -77.00 -52.00   0.50    0.05    --  -57.73 130.00 177.00   50
 75  \w    -83.00 -56.00   0.50    0.05    -- -106.00 130.00 177.00   54
 76  \w    -79.00 -53.00   0.50    0.05    --  -94.00 -66.00 -93.88   52
 77  \w    -82.00 -56.00   0.50    0.05    -- -102.00 -77.00 -17.01   52
 78  \w    -68.00 -42.00   0.50    0.05    --  -90.00 -77.00   7.85   52
 79  \w    -78.00 -51.00   0.50    0.05    --  -98.00 -77.00   1.94   54
 80  \w    -88.00 -58.00   0.50    0.05    -- -106.00 -77.00 -30.00   60
 81  \w    -84.00 -58.00   0.50    0.05    -- -106.00 -77.00-150.00   52
 82  \w   -177.00-130.00   0.50    0.05    -- -106.00 -77.00 -30.00   94
 83  \w   -174.00-134.00   0.50    0.05    --  -90.00 -77.00   7.85   80
 84  \w   -104.00 -58.00   0.50    0.05    -- -106.00 -77.00 150.00   92
 85  \w    -94.00 -58.00   0.50    0.05    -- -106.00 -77.00  60.00   72
 86  \w   -177.00-134.00   0.50    0.05    -- -102.00 -77.00 -17.01   86
 87  \w   -100.00 -58.00   0.50    0.05    -- -106.00 -77.00 -60.00   84
 88  \w    -84.00 -58.00   0.50    0.05    -- -106.00 -77.00 -90.00   52
 89  \w    -83.00 -58.00   0.50    0.05    -- -106.00 -77.00-120.00   50
 90  \w    -86.00 -58.00   0.50    0.05    -- -106.00 -77.00-180.00   56
 91  \w   -128.00-102.00   0.50    0.05    -- -106.00 -77.00-180.00   52
 92  \w   -156.00-130.00   0.50    0.05    -- -106.00 -77.00-180.00   52
 93  \w   -169.00-112.00   0.50    0.05    --  -74.00 -76.00 -94.07  114
 94  \w   -158.00-120.00   0.50    0.05    -- -106.00 -77.00-120.00   76
 95  \w    -73.00 -47.00   0.50    0.05    --  -94.00 -76.00-117.08   52
 96  \w    -52.00 -27.00   0.50    0.05    --  -74.00 -76.00 -94.07   50
 97  \w    -80.00 -55.00   0.50    0.05    -- -102.00 -76.00  -5.85   50
 98  \w   -174.00-149.00   0.50    0.05    --  -94.00 -76.00-117.08   50
 99  \w   -146.00 -59.00   0.50    0.05    -- -106.00 -77.00  30.00  174
100  \w   -130.00 -63.00   0.50    0.05    -- -106.00 -74.00  42.78  134
101  \w   -165.00-139.00   0.50    0.05    -- -106.00 -73.00  63.88   52
102  \w   -177.00-122.00   0.50    0.05    -- -106.00 -75.00 145.62  110
103  \w   -112.00 -66.00   0.50    0.05    -- -106.00 -75.00 145.62   92
104  \w    -80.00 -55.00   0.50    0.05    -- -102.00 -76.00 107.70   50
105  \w    -87.00 -61.00   0.50    0.05    -- -106.00 -72.00  77.05   52
106  \w    -87.00 -60.00   0.50    0.05    -- -106.00 -73.00  63.88   54
107  \w    -74.00 -49.00   0.50    0.05    --  -94.00 -72.00  69.08   50
108  \w    -59.00 -29.00   0.50    0.05    --  -74.00 -72.00  79.20   60
109  \w    -78.00 -53.00   0.50    0.05    --  -98.00 -71.00  58.10   50
110  \w    -82.00 -48.00   0.50    0.05    --  -94.00 -73.00  48.43   68
111  \w    -92.00 -61.00   0.50    0.05    -- -106.00 -70.00 101.43   62
112  \w   -164.00-138.00   0.50    0.05    --  -74.00 -72.00  79.20   52
113  \w    -61.00 -35.00   0.50    0.05    --  -78.00 -69.00 125.61   52
114  \w    -62.00 -37.00   0.50    0.05    --  -82.00 -70.00-121.56   50
115  \w    -64.00 -39.00   0.50    0.05    --  -82.00 -67.00 -76.90   50
116  \w    -68.00 -38.00   0.50    0.05    --  -82.00 -69.00-172.55   60
117  \w   -101.00 -63.00   0.50    0.05    -- -106.00 -66.00-150.59   76
118  \w   -101.00 -66.00   0.50    0.05    -- -106.00 -72.00-165.52   70
119  \w   -174.00-107.00   0.50    0.05    -- -106.00 -72.00-165.52  134
120  \w   -172.00-146.00   0.50    0.05    --  -82.00 -69.00-172.55   52
121  \w    -70.00 -44.00   0.50    0.05    --  -86.00 -66.00 167.18   52
122  \w   -169.00-127.00   0.50    0.05    --  -86.00 -66.00 167.18   84
123  \w   -117.00 -82.00   0.50    0.05    -- -106.00-130.00 105.00   70
124  \w   -121.00 -71.00   0.50    0.05    --  -57.73-130.00 105.00  100
125  \w   -128.00-103.00   0.50    0.05    --  -57.73-139.00 -68.00   50
126  \w   -119.00 -93.00   0.50    0.05    -- -106.00-139.00 -68.00   52
;
_diffrn_measurement_device 'four-circle diffractometer'
_diffrn_measurement_device_type 'XtaLAB Synergy, Dualflex, HyPix'
_diffrn_measurement_method '\w scans'
_diffrn_orient_matrix_type 'CrysAlisPro convention (1999,Acta A55,543-557)'
_diffrn_orient_matrix_UB_11 -0.0402542000
_diffrn_orient_matrix_UB_12 -0.1430753000
_diffrn_orient_matrix_UB_13 -0.1145844000
_diffrn_orient_matrix_UB_21 -0.0094949000
_diffrn_orient_matrix_UB_22 -0.0642181000
_diffrn_orient_matrix_UB_23 0.0908486000
_diffrn_orient_matrix_UB_31 -0.2684623000
_diffrn_orient_matrix_UB_32 0.0087583000
_diffrn_orient_matrix_UB_33 -0.0051774000
_diffrn_radiation_monochromator mirror
_diffrn_radiation_probe x-ray
_diffrn_radiation_type 'Cu K\a'
_diffrn_radiation_wavelength 1.54184
_diffrn_reflns_av_R_equivalents 0.0462
_diffrn_reflns_av_unetI/netI 0.0332
_diffrn_reflns_Laue_measured_fraction_full 0.993
_diffrn_reflns_Laue_measured_fraction_max 0.993
_diffrn_reflns_limit_h_max 6
_diffrn_reflns_limit_h_min -6
_diffrn_reflns_limit_k_max 13
_diffrn_reflns_limit_k_min -13
_diffrn_reflns_limit_l_max 14
_diffrn_reflns_limit_l_min -14
_diffrn_reflns_number 10389
_diffrn_reflns_point_group_measured_fraction_full 0.993
_diffrn_reflns_point_group_measured_fraction_max 0.993
_diffrn_reflns_theta_full 67.484
_diffrn_reflns_theta_max 67.484
_diffrn_reflns_theta_min 4.199
_diffrn_source 'micro-focus sealed X-ray tube'
_diffrn_source_type 'PhotonJet (Cu) X-ray Source'
_exptl_absorpt_coefficient_mu 1.932
_exptl_absorpt_correction_T_max 1.00000
_exptl_absorpt_correction_T_min 0.33080
_exptl_absorpt_correction_type multi-scan
_exptl_absorpt_process_details
;
CrysAlisPro 1.171.42.70a (Rigaku Oxford Diffraction, 2022)
Empirical absorption correction using spherical harmonics,
implemented in SCALE3 ABSPACK scaling algorithm.
;
_exptl_crystal_colour 'clear yellowish orange'
_exptl_crystal_colour_lustre clear
_exptl_crystal_colour_modifier yellowish
_exptl_crystal_colour_primary orange
_exptl_crystal_density_diffrn 1.221
_exptl_crystal_description needle
_exptl_crystal_F_000 264
_exptl_crystal_recrystallization_method 'Re-crystallisation from solvent: heptane'
_exptl_crystal_size_max 0.3
_exptl_crystal_size_mid 0.1
_exptl_crystal_size_min 0.1
_refine_diff_density_max 0.294
_refine_diff_density_min -0.268
_refine_diff_density_rms 0.048
_refine_ls_extinction_coef 0.0008(5)
_refine_ls_extinction_expression Fc^*^=kFc[1+0.001xFc^2^\l^3^/sin(2\q)]^-1/4^
_refine_ls_extinction_method 'SHELXL-2018/3 (Sheldrick 2018)'
_refine_ls_goodness_of_fit_ref 1.028
_refine_ls_hydrogen_treatment refall
_refine_ls_matrix_type full
_refine_ls_number_parameters 235
_refine_ls_number_reflns 2380
_refine_ls_number_restraints 0
_refine_ls_restrained_S_all 1.028
_refine_ls_R_factor_all 0.0357
_refine_ls_R_factor_gt 0.0346
_refine_ls_shift/su_max 0.001
_refine_ls_shift/su_mean 0.000
_refine_ls_structure_factor_coef Fsqd
_refine_ls_weighting_details 'w=1/[\s^2^(Fo^2^)+(0.0550P)^2^+0.1768P] where P=(Fo^2^+2Fc^2^)/3'
_refine_ls_weighting_scheme calc
_refine_ls_wR_factor_gt 0.0909
_refine_ls_wR_factor_ref 0.0919
_reflns_Friedel_coverage 0.000
_reflns_number_gt 2288
_reflns_number_total 2380
_reflns_threshold_expression 'I > 2\s(I)'
_cod_data_source_file d5ce01050k2.cif
_cod_data_source_block mm1304
_cod_depositor_comments 'Adding full bibliography for 7251778--7251779.cif.'
_cod_database_code 7251778
_shelx_shelxl_version_number 2018/3
_chemical_oxdiff_formula 'C32 H40 S2'
_shelx_space_group_comment
;
The symmetry employed for this shelxl refinement is uniquely defined
by the following loop, which should always be used as a source of
symmetry information in preference to the above space-group names.
They are only intended as comments.
;
_shelx_estimated_absorpt_t_max 0.830
_shelx_estimated_absorpt_t_min 0.595
_olex2_refinement_description
;
;
_olex2_submission_special_instructions 'No special instructions were received'
_oxdiff_diffrn_reflns_filtered 285
_oxdiff_exptl_absorpt_empirical_details
;
Empirical correction (ABSPACK) includes:
- Absorption correction using spherical harmonics
- Frame scaling
;
_oxdiff_exptl_absorpt_empirical_full_max 2.967
_oxdiff_exptl_absorpt_empirical_full_min 0.424

loop_
_space_group_symop_operation_xyz
'x, y, z'
'-x, -y, -z'

loop_
_atom_site_label
_atom_site_type_symbol
_atom_site_fract_x
_atom_site_fract_y
_atom_site_fract_z
_atom_site_U_iso_or_equiv
_atom_site_adp_type
_atom_site_occupancy
_atom_site_site_symmetry_order
_atom_site_calc_flag
_atom_site_refinement_flags_posn
_atom_site_refinement_flags_adp
_atom_site_refinement_flags_occupancy
_atom_site_disorder_assembly
_atom_site_disorder_group
S1 S 0.04479(5) 0.95106(3) 0.30088(3) 0.01871(14) Uani 1 1 d . . . . .
C2 C 0.0369(2) 0.97477(13) 0.07290(13) 0.0172(3) Uani 1 1 d . . . . .
C5 C 0.3987(2) 0.80955(14) 0.22121(13) 0.0191(3) Uani 1 1 d . . . . .
C1 C 0.1357(2) 0.94192(14) -0.04079(13) 0.0177(3) Uani 1 1 d . . . . .
C6 C 0.3222(2) 0.84707(13) 0.12311(13) 0.0179(3) Uani 1 1 d . . . . .
C11 C 0.5199(2) 0.74453(14) 0.57157(13) 0.0203(3) Uani 1 1 d . . . . .
C4 C 0.2717(2) 0.85684(14) 0.32015(13) 0.0187(3) Uani 1 1 d . . . . .
C9 C 0.2999(3) 0.84017(15) 0.43931(13) 0.0203(3) Uani 1 1 d . . . . .
C3 C 0.1257(2) 0.92794(13) 0.15578(13) 0.0173(3) Uani 1 1 d . . . . .
C12 C 0.7215(2) 0.66415(15) 0.58413(14) 0.0209(3) Uani 1 1 d . . . . .
C8 C 0.3215(2) 0.86326(14) -0.07533(13) 0.0195(3) Uani 1 1 d . . . . .
C7 C 0.4154(2) 0.81625(14) 0.01010(13) 0.0191(3) Uani 1 1 d . . . . .
C10 C 0.5026(2) 0.75885(14) 0.44923(13) 0.0202(3) Uani 1 1 d . . . . .
C13 C 0.7369(2) 0.64573(14) 0.70437(13) 0.0199(3) Uani 1 1 d . . . . .
C14 C 0.9329(2) 0.56112(15) 0.71460(13) 0.0202(3) Uani 1 1 d . . . . .
C15 C 0.9470(3) 0.54294(15) 0.83493(14) 0.0216(3) Uani 1 1 d . . . . .
C16 C 1.1456(3) 0.45895(17) 0.84422(16) 0.0269(3) Uani 1 1 d . . . . .
H10A H 0.653(3) 0.8043(19) 0.4481(17) 0.029(4) Uiso 1 1 d . . . . .
H5 H 0.529(3) 0.7588(17) 0.2193(16) 0.023(4) Uiso 1 1 d . . . . .
H10B H 0.488(3) 0.6651(19) 0.3790(17) 0.026(4) Uiso 1 1 d . . . . .
H8 H 0.391(3) 0.8416(17) -0.1492(16) 0.022(4) Uiso 1 1 d . . . . .
H15A H 0.792(3) 0.4980(18) 0.8371(17) 0.030(4) Uiso 1 1 d . . . . .
H14A H 0.911(3) 0.4735(19) 0.6442(18) 0.028(4) Uiso 1 1 d . . . . .
H15B H 0.961(3) 0.6333(18) 0.9071(17) 0.024(4) Uiso 1 1 d . . . . .
H11A H 0.535(3) 0.8357(19) 0.6446(17) 0.028(4) Uiso 1 1 d . . . . .
H7 H 0.545(3) 0.7625(17) -0.0084(16) 0.022(4) Uiso 1 1 d . . . . .
H13A H 0.582(3) 0.6024(18) 0.7067(17) 0.028(4) Uiso 1 1 d . . . . .
H12A H 0.875(3) 0.7130(19) 0.5858(17) 0.030(5) Uiso 1 1 d . . . . .
H9A H 0.322(3) 0.928(2) 0.5085(18) 0.031(5) Uiso 1 1 d . . . . .
H9B H 0.158(3) 0.7970(19) 0.4454(18) 0.032(5) Uiso 1 1 d . . . . .
H12B H 0.705(3) 0.575(2) 0.5111(18) 0.031(5) Uiso 1 1 d . . . . .
H13B H 0.758(3) 0.7372(18) 0.7779(17) 0.024(4) Uiso 1 1 d . . . . .
H11B H 0.373(3) 0.6999(18) 0.5749(16) 0.026(4) Uiso 1 1 d . . . . .
H14B H 1.083(3) 0.605(2) 0.7132(18) 0.035(5) Uiso 1 1 d . . . . .
H16A H 1.297(4) 0.503(2) 0.8458(19) 0.039(5) Uiso 1 1 d . . . . .
H16B H 1.119(3) 0.370(2) 0.773(2) 0.041(5) Uiso 1 1 d . . . . .
H16C H 1.150(4) 0.450(2) 0.920(2) 0.052(6) Uiso 1 1 d . . . . .

loop_
_atom_site_aniso_label
_atom_site_aniso_U_11
_atom_site_aniso_U_22
_atom_site_aniso_U_33
_atom_site_aniso_U_23
_atom_site_aniso_U_13
_atom_site_aniso_U_12
S1 0.0184(2) 0.0224(2) 0.0190(2) 0.01201(15) 0.00391(13) 0.00697(13)
C2 0.0152(6) 0.0170(6) 0.0197(6) 0.0086(5) 0.0011(5) 0.0038(5)
C5 0.0164(7) 0.0204(7) 0.0226(7) 0.0118(6) 0.0010(5) 0.0043(5)
C1 0.0166(7) 0.0190(6) 0.0188(7) 0.0104(5) 0.0001(5) 0.0014(5)
C6 0.0159(7) 0.0171(6) 0.0207(7) 0.0092(5) -0.0004(5) 0.0011(5)
C11 0.0202(8) 0.0242(7) 0.0199(7) 0.0128(6) 0.0030(5) 0.0038(6)
C4 0.0169(7) 0.0196(7) 0.0215(7) 0.0114(5) 0.0006(5) 0.0024(5)
C9 0.0208(8) 0.0236(7) 0.0206(7) 0.0132(6) 0.0039(5) 0.0055(6)
C3 0.0162(7) 0.0179(6) 0.0176(6) 0.0083(5) 0.0009(5) 0.0015(5)
C12 0.0207(8) 0.0250(7) 0.0204(7) 0.0130(6) 0.0029(5) 0.0052(6)
C8 0.0199(7) 0.0206(7) 0.0193(7) 0.0097(5) 0.0037(5) 0.0036(5)
C7 0.0170(7) 0.0197(7) 0.0211(7) 0.0095(5) 0.0032(5) 0.0059(5)
C10 0.0198(7) 0.0236(7) 0.0203(7) 0.0127(6) 0.0022(5) 0.0045(6)
C13 0.0199(7) 0.0230(7) 0.0196(7) 0.0120(6) 0.0023(5) 0.0043(5)
C14 0.0197(7) 0.0230(7) 0.0194(7) 0.0109(6) 0.0025(5) 0.0050(5)
C15 0.0203(7) 0.0263(7) 0.0215(7) 0.0134(6) 0.0028(5) 0.0059(6)
C16 0.0259(8) 0.0324(8) 0.0285(8) 0.0188(7) 0.0022(6) 0.0101(6)

loop_
_atom_type_symbol
_atom_type_description
_atom_type_scat_dispersion_real
_atom_type_scat_dispersion_imag
_atom_type_scat_source
C C 0.0181 0.0091 'International Tables Vol C Tables 4.2.6.8 and 6.1.1.4'
H H 0.0000 0.0000 'International Tables Vol C Tables 4.2.6.8 and 6.1.1.4'
S S 0.3331 0.5567 'International Tables Vol C Tables 4.2.6.8 and 6.1.1.4'

loop_
_geom_angle_atom_site_label_1
_geom_angle_atom_site_label_2
_geom_angle_atom_site_label_3
_geom_angle
_geom_angle_site_symmetry_1
_geom_angle_site_symmetry_3
_geom_angle_publ_flag
C3 S1 C4 91.35(6) . . ?
C1 C2 C1 90.55(11) . 2_575 ?
C3 C2 C1 149.05(13) . 2_575 ?
C3 C2 C1 120.37(13) . . ?
C4 C5 C6 114.10(13) . . ?
C2 C1 C2 89.44(11) . 2_575 ?
C8 C1 C2 123.44(13) . . ?
C8 C1 C2 147.10(13) . 2_575 ?
C3 C6 C5 110.60(12) . . ?
C7 C6 C5 128.60(13) . . ?
C7 C6 C3 120.80(13) . . ?
C12 C11 C10 113.12(12) . . ?
C5 C4 S1 112.49(11) . . ?
C5 C4 C9 129.45(13) . . ?
C9 C4 S1 118.06(11) . . ?
C4 C9 C10 114.67(12) . . ?
C2 C3 S1 131.09(11) . . ?
C2 C3 C6 117.45(13) . . ?
C6 C3 S1 111.45(10) . . ?
C11 C12 C13 113.69(12) . . ?
C1 C8 C7 116.48(13) . . ?
C6 C7 C8 121.45(13) . . ?
C9 C10 C11 112.02(12) . . ?
C14 C13 C12 113.68(12) . . ?
C13 C14 C15 113.39(12) . . ?
C16 C15 C14 112.70(12) . . ?

loop_
_geom_bond_atom_site_label_1
_geom_bond_atom_site_label_2
_geom_bond_distance
_geom_bond_site_symmetry_2
_geom_bond_publ_flag
S1 C4 1.7567(14) . ?
S1 C3 1.7399(14) . ?
C2 C1 1.5110(19) 2_575 ?
C2 C1 1.4154(19) . ?
C2 C3 1.3715(19) . ?
C5 C6 1.4411(19) . ?
C5 C4 1.352(2) . ?
C1 C8 1.375(2) . ?
C6 C3 1.437(2) . ?
C6 C7 1.3962(19) . ?
C11 C12 1.519(2) . ?
C11 C10 1.5277(19) . ?
C4 C9 1.5042(19) . ?
C9 C10 1.522(2) . ?
C12 C13 1.5280(18) . ?
C8 C7 1.408(2) . ?
C13 C14 1.5183(19) . ?
C14 C15 1.5278(19) . ?
C15 C16 1.522(2) . ?
